data_7112749
loop_
_publ_author_name
'Brianna C. Hughes'
'Zheng Lu'
'David M. Jenkins'

_publ_section_title
;
 The final unadorned tris(azolyl)borate: finishing what Trofimenko started
 in 1966
;
_journal_name_full Chem.Commun.
_journal_page_first 5273
_journal_paper_doi 10.1039/C3CC47151A
_journal_volume 50
_journal_year 2014
_chemical_formula_sum 'C12 H38 B2 Fe N18 O12'
_chemical_formula_weight 704.07
_chemical_name_systematic
; 
 ? 
;
_space_group_IT_number 148
_symmetry_cell_setting trigonal
_symmetry_space_group_name_Hall '-R 3'
_symmetry_space_group_name_H-M 'R -3 :H'
_atom_sites_solution_hydrogens geom
_atom_sites_solution_primary direct
_atom_sites_solution_secondary difmap
_audit_creation_method SHELXL-97
_cell_angle_alpha 90.00
_cell_angle_beta 90.00
_cell_angle_gamma 120.00
_cell_formula_units_Z 3
_cell_length_a 15.8445(13)
_cell_length_b 15.8445(13)
_cell_length_c 10.5951(9)
_cell_measurement_temperature 173(2)
_cell_volume 2303.5(3)
_computing_structure_refinement 'SHELXL-97 (Sheldrick, 1997)'
_computing_structure_solution 'SHELXS-97 (Sheldrick, 1990)'
_diffrn_ambient_temperature 173(2)
_diffrn_measured_fraction_theta_full 1.000
_diffrn_measured_fraction_theta_max 0.981
_diffrn_measurement_device_type 'Bruker-AXS Smart Apex II'
_diffrn_measurement_method '\w scan'
_diffrn_radiation_monochromator graphite
_diffrn_radiation_source 'fine-focus sealed tube'
_diffrn_radiation_type MoK\a
_diffrn_radiation_wavelength 0.71073
_diffrn_reflns_av_R_equivalents 0.0310
_diffrn_reflns_av_sigmaI/netI 0.0194
_diffrn_reflns_limit_h_max 20
_diffrn_reflns_limit_h_min -20
_diffrn_reflns_limit_k_max 20
_diffrn_reflns_limit_k_min -21
_diffrn_reflns_limit_l_max 14
_diffrn_reflns_limit_l_min -14
_diffrn_reflns_number 9106
_diffrn_reflns_theta_full 25.00
_diffrn_reflns_theta_max 28.27
_diffrn_reflns_theta_min 2.43
_exptl_absorpt_coefficient_mu 0.574
_exptl_absorpt_correction_T_max 0.9719
_exptl_absorpt_correction_T_min 0.9719
_exptl_absorpt_correction_type multi-scan
_exptl_absorpt_process_details SADABS
_exptl_crystal_colour red
_exptl_crystal_density_diffrn 1.523
_exptl_crystal_density_method 'not measured'
_exptl_crystal_description cube
_exptl_crystal_F_000 1104
_exptl_crystal_size_max 0.05
_exptl_crystal_size_mid 0.05
_exptl_crystal_size_min 0.05
_refine_diff_density_max 0.423
_refine_diff_density_min -0.427
_refine_diff_density_rms 0.053
_refine_ls_extinction_method none
_refine_ls_goodness_of_fit_ref 1.063
_refine_ls_hydrogen_treatment mixed
_refine_ls_matrix_type full
_refine_ls_number_parameters 87
_refine_ls_number_reflns 1251
_refine_ls_number_restraints 5
_refine_ls_restrained_S_all 1.064
_refine_ls_R_factor_all 0.0311
_refine_ls_R_factor_gt 0.0274
_refine_ls_shift/su_max 0.000
_refine_ls_shift/su_mean 0.000
_refine_ls_structure_factor_coef Fsqd
_refine_ls_weighting_details 'calc w=1/[\s^2^(Fo^2^)+(0.0293P)^2^+4.0601P] where P=(Fo^2^+2Fc^2^)/3'
_refine_ls_weighting_scheme calc
_refine_ls_wR_factor_gt 0.0672
_refine_ls_wR_factor_ref 0.0691
_reflns_number_gt 1143
_reflns_number_total 1251
_reflns_threshold_expression >2sigma(I)
_cod_data_source_file c3cc47151a.txt
_cod_data_source_block Fe
_cod_original_sg_symbol_H-M 'R -3'
_cod_database_code 7112749

loop_
_symmetry_equiv_pos_as_xyz
'x, y, z'
'-y, x-y, z'
'-x+y, -x, z'
'x+2/3, y+1/3, z+1/3'
'-y+2/3, x-y+1/3, z+1/3'
'-x+y+2/3, -x+1/3, z+1/3'
'x+1/3, y+2/3, z+2/3'
'-y+1/3, x-y+2/3, z+2/3'
'-x+y+1/3, -x+2/3, z+2/3'
'-x, -y, -z'
'y, -x+y, -z'
'x-y, x, -z'
'-x+2/3, -y+1/3, -z+1/3'
'y+2/3, -x+y+1/3, -z+1/3'
'x-y+2/3, x+1/3, -z+1/3'
'-x+1/3, -y+2/3, -z+2/3'
'y+1/3, -x+y+2/3, -z+2/3'
'x-y+1/3, x+2/3, -z+2/3'

loop_
_atom_site_label
_atom_site_type_symbol
_atom_site_fract_x
_atom_site_fract_y
_atom_site_fract_z
_atom_site_U_iso_or_equiv
_atom_site_adp_type
_atom_site_occupancy
_atom_site_symmetry_multiplicity
_atom_site_calc_flag
_atom_site_refinement_flags
Fe1 Fe 0.0000 0.0000 0.0000 0.00917(13) Uani 1 6 d S
N2 N 0.10972(8) 0.02513(7) 0.10938(10) 0.0117(2) Uani 1 1 d .
N3 N 0.19890(8) 0.04520(8) 0.08146(10) 0.0138(2) Uani 1 1 d .
N1 N 0.09877(8) 0.02061(8) 0.23561(10) 0.0129(2) Uani 1 1 d .
C2 C 0.24525(10) 0.05305(10) 0.19215(13) 0.0167(3) Uani 1 1 d .
H2 H 0.3107 0.0670 0.2006 0.020 Uiso 1 1 calc R
C1 C 0.18254(10) 0.03767(9) 0.28979(13) 0.0162(3) Uani 1 1 d .
H1 H 0.1955 0.0388 0.3775 0.019 Uiso 1 1 calc R
B1 B 0.0000 0.0000 0.2913(2) 0.0146(5) Uani 1 3 d S
O1 O 0.30457(8) 0.09784(7) 0.84709(9) 0.0189(2) Uani 1 1 d D
O2 O 0.20305(7) 0.24957(8) 0.40655(10) 0.0199(2) Uani 1 1 d D
H1B H 0.0000 0.0000 0.392(3) 0.022(7) Uiso 1 3 d S
H1' H 0.2677(14) 0.0850(16) 0.9120(17) 0.041(6) Uiso 1 1 d D
H2' H 0.2041(15) 0.2572(15) 0.3246(15) 0.038(6) Uiso 1 1 d D
H2" H 0.1887(17) 0.2887(18) 0.439(2) 0.049(7) Uiso 1 1 d D
H1" H 0.3545(14) 0.0931(18) 0.872(2) 0.058(7) Uiso 1 1 d D

loop_
_atom_site_aniso_label
_atom_site_aniso_U_11
_atom_site_aniso_U_22
_atom_site_aniso_U_33
_atom_site_aniso_U_23
_atom_site_aniso_U_13
_atom_site_aniso_U_12
Fe1 0.01016(15) 0.01016(15) 0.0072(2) 0.000 0.000 0.00508(8)
N2 0.0130(5) 0.0120(5) 0.0098(5) 0.0000(4) 0.0004(4) 0.0059(4)
N3 0.0118(5) 0.0127(5) 0.0168(5) 0.0009(4) -0.0002(4) 0.0061(4)
N1 0.0157(5) 0.0134(5) 0.0092(5) -0.0006(4) -0.0022(4) 0.0070(4)
C2 0.0140(6) 0.0145(6) 0.0214(7) 0.0006(5) -0.0047(5) 0.0069(5)
C1 0.0180(6) 0.0144(6) 0.0154(6) -0.0005(5) -0.0062(5) 0.0074(5)
B1 0.0175(7) 0.0175(7) 0.0090(11) 0.000 0.000 0.0087(4)
O1 0.0208(5) 0.0242(5) 0.0146(5) 0.0023(4) 0.0018(4) 0.0135(4)
O2 0.0235(5) 0.0221(5) 0.0169(5) 0.0018(4) 0.0009(4) 0.0135(4)

loop_
_atom_type_symbol
_atom_type_description
_atom_type_scat_dispersion_real
_atom_type_scat_dispersion_imag
_atom_type_scat_source
C C 0.0033 0.0016 'International Tables Vol C Tables 4.2.6.8 and 6.1.1.4'
H H 0.0000 0.0000 'International Tables Vol C Tables 4.2.6.8 and 6.1.1.4'
B B 0.0013 0.0007 'International Tables Vol C Tables 4.2.6.8 and 6.1.1.4'
N N 0.0061 0.0033 'International Tables Vol C Tables 4.2.6.8 and 6.1.1.4'
Fe Fe 0.3463 0.8444 'International Tables Vol C Tables 4.2.6.8 and 6.1.1.4'
O O 0.0106 0.0060 'International Tables Vol C Tables 4.2.6.8 and 6.1.1.4'

loop_
_geom_angle_atom_site_label_1
_geom_angle_atom_site_label_2
_geom_angle_atom_site_label_3
_geom_angle
_geom_angle_site_symmetry_1
_geom_angle_site_symmetry_3
N2 Fe1 N2 91.48(4) 10 2
N2 Fe1 N2 180.00(8) 10 .
N2 Fe1 N2 88.52(4) 2 .
N2 Fe1 N2 88.52(4) 10 11
N2 Fe1 N2 180.00(7) 2 11
N2 Fe1 N2 91.48(4) . 11
N2 Fe1 N2 88.52(4) 10 12
N2 Fe1 N2 91.48(4) 2 12
N2 Fe1 N2 91.48(4) . 12
N2 Fe1 N2 88.52(4) 11 12
N2 Fe1 N2 91.48(4) 10 3
N2 Fe1 N2 88.52(4) 2 3
N2 Fe1 N2 88.52(4) . 3
N2 Fe1 N2 91.48(4) 11 3
N2 Fe1 N2 180.00(12) 12 3
N3 N2 N1 109.27(10) . .
N3 N2 Fe1 130.73(8) . .
N1 N2 Fe1 119.99(8) . .
N2 N3 C2 107.11(11) . .
C1 N1 N2 109.02(11) . .
C1 N1 B1 132.29(13) . .
N2 N1 B1 118.68(12) . .
N3 C2 C1 109.00(12) . .
N3 C2 H2 125.5 . .
C1 C2 H2 125.5 . .
N1 C1 C2 105.60(11) . .
N1 C1 H1 127.2 . .
C2 C1 H1 127.2 . .
N1 B1 N1 106.38(10) 3 .
N1 B1 N1 106.38(10) 3 2
N1 B1 N1 106.38(10) . 2
N1 B1 H1B 112.41(9) 3 .
N1 B1 H1B 112.41(9) . .
N1 B1 H1B 112.41(9) 2 .
H1' O1 H1" 106.0(19) . .
H2' O2 H2" 107.8(19) . .

loop_
_geom_bond_atom_site_label_1
_geom_bond_atom_site_label_2
_geom_bond_distance
_geom_bond_site_symmetry_2
Fe1 N2 1.9574(11) 10
Fe1 N2 1.9574(11) 2
Fe1 N2 1.9574(11) .
Fe1 N2 1.9574(11) 11
Fe1 N2 1.9574(11) 12
Fe1 N2 1.9574(11) 3
N2 N3 1.3176(15) .
N2 N1 1.3459(14) .
N3 C2 1.3560(17) .
N1 C1 1.3436(17) .
N1 B1 1.5468(14) .
C2 C1 1.369(2) .
C2 H2 0.9500 .
C1 H1 0.9500 .
B1 N1 1.5468(14) 3
B1 N1 1.5468(14) 2
B1 H1B 1.07(3) .
O1 H1' 0.858(15) .
O1 H1" 0.873(16) .
O2 H2' 0.876(15) .
O2 H2" 0.83(2) .

loop_
_geom_torsion_atom_site_label_1
_geom_torsion_atom_site_label_2
_geom_torsion_atom_site_label_3
_geom_torsion_atom_site_label_4
_geom_torsion
_geom_torsion_site_symmetry_1
_geom_torsion_site_symmetry_4
N2 Fe1 N2 N3 20(14) 10 .
N2 Fe1 N2 N3 -136.04(13) 2 .
N2 Fe1 N2 N3 43.96(13) 11 .
N2 Fe1 N2 N3 -44.60(13) 12 .
N2 Fe1 N2 N3 135.40(13) 3 .
N2 Fe1 N2 N1 -158(100) 10 .
N2 Fe1 N2 N1 45.78(7) 2 .
N2 Fe1 N2 N1 -134.22(7) 11 .
N2 Fe1 N2 N1 137.22(7) 12 .
N2 Fe1 N2 N1 -42.78(7) 3 .
N1 N2 N3 C2 0.32(13) . .
Fe1 N2 N3 C2 -178.02(9) . .
N3 N2 N1 C1 -0.30(13) . .
Fe1 N2 N1 C1 178.24(8) . .
N3 N2 N1 B1 178.71(8) . .
Fe1 N2 N1 B1 -2.75(13) . .
N2 N3 C2 C1 -0.22(14) . .
N2 N1 C1 C2 0.15(14) . .
B1 N1 C1 C2 -178.67(10) . .
N3 C2 C1 N1 0.04(15) . .
C1 N1 B1 N1 -123.07(17) . 3
N2 N1 B1 N1 58.19(13) . 3
C1 N1 B1 N1 123.81(17) . 2
N2 N1 B1 N1 -54.93(13) . 2
